data_4083671
loop_
_publ_author_name
'White, Colin P.'
'Braddock-Wilking, Janet'
'Corey, Joyce Y.'
'Xu, Huan'
'Redekop, Evgeniy'
'Sedinkin, Sergey'
'Rath, Nigam P.'

_publ_section_title
;
 Activation of Group 14 El&#x2212;H Bonds at Platinum(0)
;
_journal_issue 8
_journal_name_full Organometallics
_journal_page_first 1996
_journal_paper_doi 10.1021/om061180+
_journal_volume 26
_journal_year 2007
_chemical_formula_sum 'C67 H60 P2 Pt2 Si2'
_chemical_formula_weight 1373.45
_chemical_name_systematic
; 
 ? 
;
_space_group_IT_number 2
_symmetry_cell_setting triclinic
_symmetry_space_group_name_Hall '-P 1'
_symmetry_space_group_name_H-M 'P -1'
_atom_sites_solution_hydrogens geom
_atom_sites_solution_primary direct
_atom_sites_solution_secondary difmap
_audit_creation_method SHELXL-97
_cell_angle_alpha 112.4280(10)
_cell_angle_beta 98.0400(10)
_cell_angle_gamma 102.7360(10)
_cell_formula_units_Z 1
_cell_length_a 9.9959(2)
_cell_length_b 12.5390(2)
_cell_length_c 12.8678(2)
_cell_measurement_reflns_used 9655
_cell_measurement_temperature 170(2)
_cell_measurement_theta_max 29.12
_cell_measurement_theta_min 2.38
_cell_volume 1408.57(5)
_computing_cell_refinement 'Bruker SMART'
_computing_data_collection 'Bruker SMART'
_computing_data_reduction 'Bruker SAINT'
_computing_molecular_graphics 'Bruker-SHELXTL (Sheldrick, 2003)'
_computing_publication_material 'Bruker-SHELXTL (Sheldrick, 2003)'
_computing_structure_refinement 'Bruker-SHELXTL (Sheldrick, 2003)'
_computing_structure_solution 'Bruker-SHELXTL (Sheldrick, 2003)'
_diffrn_ambient_temperature 170(2)
_diffrn_measured_fraction_theta_full 0.968
_diffrn_measured_fraction_theta_max 0.968
_diffrn_measurement_device_type 'CCD area detector'
_diffrn_measurement_method 'phi and omega scans'
_diffrn_radiation_monochromator graphite
_diffrn_radiation_source 'normal-focus sealed tube'
_diffrn_radiation_type MoK\a
_diffrn_radiation_wavelength 0.71073
_diffrn_reflns_av_R_equivalents 0.0205
_diffrn_reflns_av_sigmaI/netI 0.0327
_diffrn_reflns_limit_h_max 12
_diffrn_reflns_limit_h_min -12
_diffrn_reflns_limit_k_max 16
_diffrn_reflns_limit_k_min -16
_diffrn_reflns_limit_l_max 16
_diffrn_reflns_limit_l_min -16
_diffrn_reflns_number 13351
_diffrn_reflns_theta_full 28.00
_diffrn_reflns_theta_max 28.00
_diffrn_reflns_theta_min 1.84
_exptl_absorpt_coefficient_mu 5.101
_exptl_absorpt_correction_T_max 0.5353
_exptl_absorpt_correction_T_min 0.4286
_exptl_absorpt_correction_type multi-scan
_exptl_absorpt_process_details sadabs
_exptl_crystal_colour colorless
_exptl_crystal_density_diffrn 1.619
_exptl_crystal_density_meas ?
_exptl_crystal_density_method 'not measured'
_exptl_crystal_description rectangular
_exptl_crystal_F_000 676
_exptl_crystal_size_max 0.20
_exptl_crystal_size_mid 0.17
_exptl_crystal_size_min 0.14
_refine_diff_density_max 3.170
_refine_diff_density_min -1.354
_refine_diff_density_rms 0.111
_refine_ls_extinction_method none
_refine_ls_goodness_of_fit_ref 1.027
_refine_ls_hydrogen_treatment mixed
_refine_ls_matrix_type full
_refine_ls_number_parameters 341
_refine_ls_number_reflns 6577
_refine_ls_number_restraints 6
_refine_ls_restrained_S_all 1.040
_refine_ls_R_factor_all 0.0345
_refine_ls_R_factor_gt 0.0286
_refine_ls_shift/su_max 0.004
_refine_ls_shift/su_mean 0.000
_refine_ls_structure_factor_coef Fsqd
_refine_ls_weighting_details 'calc w=1/[\s^2^(Fo^2^)+(0.0413P)^2^+0.9555P] where P=(Fo^2^+2Fc^2^)/3'
_refine_ls_weighting_scheme calc
_refine_ls_wR_factor_gt 0.0685
_refine_ls_wR_factor_ref 0.0716
_reflns_number_gt 5891
_reflns_number_total 6577
_reflns_threshold_expression >2sigma(I)
_cod_data_source_file om061180%2Bsi20070207_032911.cif
_cod_data_source_block w3205
_cod_depositor_comments
;
The following automatic conversions were performed:

'_symmetry_cell_setting' value 'Triclinic' changed to 'triclinic'
according to
/usr/data/users/saulius/automatic-downloads/retrospective/ACS/lib/dictionaries/cif_core.dic
dictionary named 'cif_core.dic' version 2.4.2 from 2011-04-26.

Automatic conversion script
Id: cif_fix_values 2281 2013-09-26 08:29:07Z andrius 

The following automatic conversions were performed:

'_exptl_crystal_density_meas' value 'no' was changed to '?' - the
value is perceived as not measured.

Automatic conversion script
Id: cif_fix_values 3008 2015-01-20 13:52:24Z robertas 
;
_cod_original_cell_volume 1408.57(4)
_cod_original_sg_symbol_H-M P-1
_cod_database_code 4083671

loop_
_symmetry_equiv_pos_as_xyz
'x, y, z'
'-x, -y, -z'

loop_
_atom_site_label
_atom_site_type_symbol
_atom_site_fract_x
_atom_site_fract_y
_atom_site_fract_z
_atom_site_U_iso_or_equiv
_atom_site_adp_type
_atom_site_occupancy
_atom_site_symmetry_multiplicity
_atom_site_calc_flag
_atom_site_refinement_flags
_atom_site_disorder_assembly
_atom_site_disorder_group
Pt1 Pt 0.097737(14) -0.399915(12) 1.513959(12) 0.02871(6) Uani 1 1 d . . .
P1 P 0.24405(10) -0.24664(8) 1.49654(8) 0.02628(18) Uani 1 1 d . . .
Si1 Si 0.04282(11) -0.45808(9) 1.66594(9) 0.0299(2) Uani 1 1 d . . .
C1 C -0.0336(4) -0.3631(4) 1.7796(3) 0.0340(8) Uani 1 1 d . . .
C2 C 0.0469(5) -0.2468(4) 1.8609(4) 0.0440(10) Uani 1 1 d . . .
H2A H 0.1411 -0.2157 1.8576 0.053 Uiso 1 1 calc R . .
C3 C -0.0067(6) -0.1754(5) 1.9462(4) 0.0581(13) Uani 1 1 d . . .
H3A H 0.0506 -0.0969 2.0009 0.070 Uiso 1 1 calc R . .
C4 C -0.1441(6) -0.2191(5) 1.9512(4) 0.0617(14) Uani 1 1 d . . .
H4A H -0.1818 -0.1702 2.0089 0.074 Uiso 1 1 calc R . .
C5 C -0.2267(6) -0.3341(5) 1.8723(5) 0.0559(13) Uani 1 1 d . . .
H5A H -0.3209 -0.3644 1.8760 0.067 Uiso 1 1 calc R . .
C6 C -0.1717(5) -0.4045(4) 1.7884(4) 0.0427(10) Uani 1 1 d . . .
H6A H -0.2292 -0.4835 1.7350 0.051 Uiso 1 1 calc R . .
C7 C 0.1827(4) -0.4995(3) 1.7431(3) 0.0318(8) Uani 1 1 d . . .
C8 C 0.1869(5) -0.4961(4) 1.8531(4) 0.0401(9) Uani 1 1 d . . .
H8A H 0.1184 -0.4696 1.8923 0.048 Uiso 1 1 calc R . .
C9 C 0.2890(5) -0.5305(4) 1.9064(4) 0.0531(12) Uani 1 1 d . . .
H9A H 0.2897 -0.5280 1.9812 0.064 Uiso 1 1 calc R . .
C10 C 0.3896(5) -0.5683(4) 1.8506(5) 0.0595(14) Uani 1 1 d . . .
H10A H 0.4599 -0.5916 1.8872 0.071 Uiso 1 1 calc R . .
C11 C 0.3884(5) -0.5723(4) 1.7425(5) 0.0561(13) Uani 1 1 d . . .
H11A H 0.4581 -0.5979 1.7046 0.067 Uiso 1 1 calc R . .
C12 C 0.2857(5) -0.5391(4) 1.6883(4) 0.0434(10) Uani 1 1 d . . .
H12A H 0.2852 -0.5432 1.6130 0.052 Uiso 1 1 calc R . .
C13 C 0.4275(4) -0.2193(3) 1.5684(3) 0.0289(7) Uani 1 1 d . . .
C14 C 0.4724(5) -0.3200(4) 1.5548(4) 0.0398(9) Uani 1 1 d . . .
H14A H 0.4082 -0.3988 1.5101 0.048 Uiso 1 1 calc R . .
C15 C 0.6109(5) -0.3060(4) 1.6065(4) 0.0486(11) Uani 1 1 d . . .
H15A H 0.6415 -0.3752 1.5955 0.058 Uiso 1 1 calc R . .
C16 C 0.7043(5) -0.1917(4) 1.6739(4) 0.0466(11) Uani 1 1 d . . .
H16A H 0.7986 -0.1821 1.7097 0.056 Uiso 1 1 calc R . .
C17 C 0.6596(5) -0.0921(4) 1.6886(4) 0.0456(10) Uani 1 1 d . . .
H17A H 0.7233 -0.0135 1.7353 0.055 Uiso 1 1 calc R . .
C18 C 0.5216(4) -0.1051(4) 1.6358(4) 0.0382(9) Uani 1 1 d . . .
H18A H 0.4921 -0.0355 1.6460 0.046 Uiso 1 1 calc R . .
C19 C 0.2579(4) -0.2514(3) 1.3546(3) 0.0289(7) Uani 1 1 d . . .
C20 C 0.3870(4) -0.2210(3) 1.3273(3) 0.0335(8) Uani 1 1 d . . .
H20A H 0.4730 -0.2004 1.3826 0.040 Uiso 1 1 calc R . .
C21 C 0.3904(5) -0.2208(4) 1.2200(4) 0.0415(10) Uani 1 1 d . . .
H21A H 0.4789 -0.2004 1.2021 0.050 Uiso 1 1 calc R . .
C22 C 0.2660(5) -0.2500(4) 1.1389(4) 0.0443(10) Uani 1 1 d . . .
H22A H 0.2687 -0.2493 1.0657 0.053 Uiso 1 1 calc R . .
C23 C 0.1378(5) -0.2802(4) 1.1653(4) 0.0458(10) Uani 1 1 d . . .
H23A H 0.0521 -0.3005 1.1099 0.055 Uiso 1 1 calc R . .
C24 C 0.1335(4) -0.2810(4) 1.2719(4) 0.0380(9) Uani 1 1 d . . .
H24A H 0.0446 -0.3020 1.2889 0.046 Uiso 1 1 calc R . .
C25 C 0.2033(4) -0.1044(3) 1.5643(3) 0.0306(8) Uani 1 1 d . . .
C26 C 0.2442(5) -0.0101(4) 1.5327(4) 0.0424(10) Uani 1 1 d . . .
H26A H 0.2939 -0.0194 1.4735 0.051 Uiso 1 1 calc R . .
C27 C 0.2135(5) 0.0975(4) 1.5863(5) 0.0528(12) Uani 1 1 d . . .
H27A H 0.2419 0.1612 1.5638 0.063 Uiso 1 1 calc R . .
C28 C 0.1418(5) 0.1120(4) 1.6722(5) 0.0579(14) Uani 1 1 d . . .
H28A H 0.1230 0.1865 1.7104 0.069 Uiso 1 1 calc R . .
C29 C 0.0973(6) 0.0184(5) 1.7027(5) 0.0617(14) Uani 1 1 d . . .
H29A H 0.0463 0.0281 1.7611 0.074 Uiso 1 1 calc R . .
C30 C 0.1267(4) -0.0904(3) 1.6485(3) 0.0454(10) Uani 1 1 d . . .
H30A H 0.0945 -0.1551 1.6690 0.054 Uiso 1 1 calc R . .
C1S C 0.4866(4) -0.0665(3) 0.9611(3) 0.052(2) Uani 0.50 1 d PRD A -1
C2S C 0.5732(4) 0.0100(3) 1.0838(3) 0.0774(19) Uani 1 1 d RD A -1
H2SA H 0.6220 -0.0213 1.1286 0.093 Uiso 1 1 calc R B -1
C3S C 0.5757(13) 0.1296(10) 1.1258(11) 0.094(6) Uani 0.50 1 d PD A -1
H3SA H 0.6308 0.1787 1.2032 0.112 Uiso 0.50 1 calc PR A -1
C4S C 0.5130(8) 0.1880(7) 1.0753(9) 0.110(3) Uani 1 1 d D A -1
H4SA H 0.5240 0.2719 1.1144 0.132 Uiso 1 1 calc R A -1
C5S C 0.4260(13) 0.1139(13) 0.9557(12) 0.076(4) Uani 0.50 1 d PD A -1
H11 H 0.158(5) -0.332(4) 1.670(4) 0.051(13) Uiso 1 1 d . . .

loop_
_atom_site_aniso_label
_atom_site_aniso_U_11
_atom_site_aniso_U_22
_atom_site_aniso_U_33
_atom_site_aniso_U_23
_atom_site_aniso_U_13
_atom_site_aniso_U_12
Pt1 0.02870(8) 0.02380(8) 0.03046(8) 0.01213(6) 0.00619(5) 0.00160(5)
P1 0.0264(4) 0.0230(4) 0.0298(5) 0.0126(4) 0.0080(4) 0.0050(3)
Si1 0.0305(5) 0.0280(5) 0.0290(5) 0.0119(4) 0.0064(4) 0.0059(4)
C1 0.040(2) 0.035(2) 0.032(2) 0.0182(17) 0.0064(16) 0.0150(17)
C2 0.049(3) 0.043(2) 0.033(2) 0.0091(18) 0.0059(18) 0.016(2)
C3 0.075(4) 0.050(3) 0.040(3) 0.007(2) 0.005(2) 0.028(3)
C4 0.076(4) 0.071(4) 0.045(3) 0.018(3) 0.021(3) 0.045(3)
C5 0.057(3) 0.067(3) 0.060(3) 0.032(3) 0.025(3) 0.033(3)
C6 0.045(2) 0.042(2) 0.046(2) 0.021(2) 0.0121(19) 0.018(2)
C7 0.0295(19) 0.0237(17) 0.0344(19) 0.0085(15) 0.0047(15) 0.0024(14)
C8 0.039(2) 0.037(2) 0.036(2) 0.0131(18) -0.0006(17) 0.0079(18)
C9 0.059(3) 0.051(3) 0.040(2) 0.018(2) -0.006(2) 0.015(2)
C10 0.049(3) 0.043(3) 0.066(3) 0.010(2) -0.016(2) 0.016(2)
C11 0.041(3) 0.047(3) 0.071(3) 0.013(2) 0.007(2) 0.020(2)
C12 0.039(2) 0.040(2) 0.048(2) 0.015(2) 0.0125(19) 0.0116(19)
C13 0.0316(19) 0.0252(17) 0.0287(18) 0.0127(14) 0.0059(14) 0.0051(15)
C14 0.041(2) 0.030(2) 0.045(2) 0.0145(18) 0.0039(18) 0.0112(17)
C15 0.048(3) 0.043(2) 0.056(3) 0.022(2) 0.005(2) 0.022(2)
C16 0.034(2) 0.054(3) 0.052(3) 0.027(2) 0.0025(19) 0.012(2)
C17 0.034(2) 0.038(2) 0.056(3) 0.019(2) 0.0021(19) 0.0003(18)
C18 0.034(2) 0.0301(19) 0.046(2) 0.0166(18) 0.0053(17) 0.0050(16)
C19 0.0333(19) 0.0229(16) 0.0335(19) 0.0142(15) 0.0109(15) 0.0085(14)
C20 0.037(2) 0.0285(18) 0.037(2) 0.0147(16) 0.0133(16) 0.0100(16)
C21 0.051(3) 0.037(2) 0.044(2) 0.0185(19) 0.024(2) 0.0159(19)
C22 0.062(3) 0.043(2) 0.030(2) 0.0170(18) 0.0142(19) 0.013(2)
C23 0.054(3) 0.046(2) 0.035(2) 0.020(2) 0.0003(19) 0.012(2)
C24 0.036(2) 0.039(2) 0.039(2) 0.0192(18) 0.0068(17) 0.0073(17)
C25 0.0236(17) 0.0279(18) 0.0346(19) 0.0092(15) 0.0042(14) 0.0062(14)
C26 0.043(2) 0.0268(19) 0.057(3) 0.0175(19) 0.015(2) 0.0088(17)
C27 0.052(3) 0.032(2) 0.072(3) 0.019(2) 0.011(2) 0.015(2)
C28 0.048(3) 0.030(2) 0.079(4) 0.005(2) 0.007(3) 0.019(2)
C29 0.059(3) 0.056(3) 0.069(3) 0.014(3) 0.030(3) 0.028(3)
C30 0.047(3) 0.038(2) 0.050(3) 0.015(2) 0.018(2) 0.015(2)
C1S 0.030(4) 0.077(7) 0.038(5) 0.017(5) 0.013(4) 0.009(5)
C2S 0.050(3) 0.105(5) 0.071(4) 0.033(4) 0.027(3) 0.011(3)
C3S 0.065(8) 0.101(11) 0.053(7) -0.008(7) 0.033(6) -0.029(8)
C4S 0.075(5) 0.074(5) 0.183(10) 0.043(6) 0.075(6) 0.022(4)
C5S 0.059(7) 0.096(10) 0.101(10) 0.060(9) 0.048(7) 0.027(7)

loop_
_atom_type_symbol
_atom_type_description
_atom_type_scat_dispersion_real
_atom_type_scat_dispersion_imag
_atom_type_scat_source
C C 0.0033 0.0016 'International Tables Vol C Tables 4.2.6.8 and 6.1.1.4'
H H 0.0000 0.0000 'International Tables Vol C Tables 4.2.6.8 and 6.1.1.4'
Si Si 0.0817 0.0704 'International Tables Vol C Tables 4.2.6.8 and 6.1.1.4'
P P 0.1023 0.0942 'International Tables Vol C Tables 4.2.6.8 and 6.1.1.4'
Pt Pt -1.7033 8.3905 'International Tables Vol C Tables 4.2.6.8 and 6.1.1.4'

loop_
_geom_angle_atom_site_label_1
_geom_angle_atom_site_label_2
_geom_angle_atom_site_label_3
_geom_angle
_geom_angle_site_symmetry_1
_geom_angle_site_symmetry_3
P1 Pt1 Si1 110.41(4) . 2_548
P1 Pt1 Si1 138.59(4) . .
Si1 Pt1 Si1 111.00(3) 2_548 .
P1 Pt1 Pt1 167.84(3) . 2_548
Si1 Pt1 Pt1 57.45(3) 2_548 2_548
Si1 Pt1 Pt1 53.55(3) . 2_548
P1 Pt1 H11 93.5(15) . .
Si1 Pt1 H11 156.0(15) 2_548 .
Si1 Pt1 H11 45.1(15) . .
Pt1 Pt1 H11 98.7(15) 2_548 .
C25 P1 C13 106.24(17) . .
C25 P1 C19 101.61(17) . .
C13 P1 C19 102.65(17) . .
C25 P1 Pt1 112.23(13) . .
C13 P1 Pt1 110.85(12) . .
C19 P1 Pt1 121.80(12) . .
C1 Si1 C7 106.97(17) . .
C1 Si1 Pt1 121.66(13) . 2_548
C7 Si1 Pt1 118.68(12) . 2_548
C1 Si1 Pt1 119.96(13) . .
C7 Si1 Pt1 117.06(13) . .
Pt1 Si1 Pt1 69.00(3) 2_548 .
C1 Si1 H11 91.7(16) . .
C7 Si1 H11 94.9(16) . .
Pt1 Si1 H11 116.9(15) 2_548 .
Pt1 Si1 H11 47.9(15) . .
C2 C1 C6 116.7(4) . .
C2 C1 Si1 120.9(3) . .
C6 C1 Si1 122.4(3) . .
C3 C2 C1 121.9(5) . .
C3 C2 H2A 119.0 . .
C1 C2 H2A 119.0 . .
C2 C3 C4 119.6(5) . .
C2 C3 H3A 120.2 . .
C4 C3 H3A 120.2 . .
C3 C4 C5 120.0(5) . .
C3 C4 H4A 120.0 . .
C5 C4 H4A 120.0 . .
C6 C5 C4 119.8(5) . .
C6 C5 H5A 120.1 . .
C4 C5 H5A 120.1 . .
C5 C6 C1 122.0(5) . .
C5 C6 H6A 119.0 . .
C1 C6 H6A 119.0 . .
C8 C7 C12 117.5(4) . .
C8 C7 Si1 122.7(3) . .
C12 C7 Si1 119.8(3) . .
C9 C8 C7 121.3(4) . .
C9 C8 H8A 119.3 . .
C7 C8 H8A 119.3 . .
C10 C9 C8 119.9(5) . .
C10 C9 H9A 120.1 . .
C8 C9 H9A 120.1 . .
C9 C10 C11 120.1(4) . .
C9 C10 H10A 119.9 . .
C11 C10 H10A 119.9 . .
C10 C11 C12 120.3(5) . .
C10 C11 H11A 119.9 . .
C12 C11 H11A 119.9 . .
C11 C12 C7 120.9(4) . .
C11 C12 H12A 119.5 . .
C7 C12 H12A 119.5 . .
C18 C13 C14 119.2(4) . .
C18 C13 P1 123.6(3) . .
C14 C13 P1 117.2(3) . .
C15 C14 C13 120.3(4) . .
C15 C14 H14A 119.9 . .
C13 C14 H14A 119.9 . .
C14 C15 C16 120.3(4) . .
C14 C15 H15A 119.9 . .
C16 C15 H15A 119.9 . .
C17 C16 C15 119.5(4) . .
C17 C16 H16A 120.3 . .
C15 C16 H16A 120.3 . .
C16 C17 C18 120.7(4) . .
C16 C17 H17A 119.6 . .
C18 C17 H17A 119.6 . .
C13 C18 C17 120.1(4) . .
C13 C18 H18A 120.0 . .
C17 C18 H18A 120.0 . .
C20 C19 C24 118.5(4) . .
C20 C19 P1 123.1(3) . .
C24 C19 P1 118.3(3) . .
C21 C20 C19 120.4(4) . .
C21 C20 H20A 119.8 . .
C19 C20 H20A 119.8 . .
C22 C21 C20 120.4(4) . .
C22 C21 H21A 119.8 . .
C20 C21 H21A 119.8 . .
C23 C22 C21 119.5(4) . .
C23 C22 H22A 120.2 . .
C21 C22 H22A 120.2 . .
C22 C23 C24 120.4(4) . .
C22 C23 H23A 119.8 . .
C24 C23 H23A 119.8 . .
C23 C24 C19 120.8(4) . .
C23 C24 H24A 119.6 . .
C19 C24 H24A 119.6 . .
C30 C25 C26 118.7(4) . .
C30 C25 P1 119.3(3) . .
C26 C25 P1 121.9(3) . .
C27 C26 C25 120.8(4) . .
C27 C26 H26A 119.6 . .
C25 C26 H26A 119.6 . .
C28 C27 C26 120.0(5) . .
C28 C27 H27A 120.0 . .
C26 C27 H27A 120.0 . .
C27 C28 C29 120.0(4) . .
C27 C28 H28A 120.0 . .
C29 C28 H28A 120.0 . .
C28 C29 C30 120.3(5) . .
C28 C29 H29A 119.8 . .
C30 C29 H29A 119.8 . .
C25 C30 C29 120.1(4) . .
C25 C30 H30A 120.0 . .
C29 C30 H30A 120.0 . .
C3S C2S C1S 114.2(6) . .
C3S C2S H2SA 122.9 . .
C1S C2S H2SA 122.9 . .
C4S C3S C2S 130.6(11) . .
C4S C3S H3SA 114.7 . .
C2S C3S H3SA 114.7 . .
C3S C4S C5S 115.9(10) . .
C3S C4S H4SA 122.1 . .
C5S C4S H4SA 122.1 . .

loop_
_geom_bond_atom_site_label_1
_geom_bond_atom_site_label_2
_geom_bond_distance
_geom_bond_site_symmetry_2
Pt1 P1 2.2504(9) .
Pt1 Si1 2.3119(10) 2_548
Pt1 Si1 2.4228(10) .
Pt1 Pt1 2.6832(3) 2_548
Pt1 H11 1.80(5) .
P1 C25 1.827(4) .
P1 C13 1.829(4) .
P1 C19 1.830(4) .
Si1 C1 1.877(4) .
Si1 C7 1.880(4) .
Si1 Pt1 2.3119(10) 2_548
Si1 H11 1.72(5) .
C1 C2 1.397(6) .
C1 C6 1.401(6) .
C2 C3 1.385(7) .
C2 H2A 0.9500 .
C3 C4 1.382(8) .
C3 H3A 0.9500 .
C4 C5 1.384(8) .
C4 H4A 0.9500 .
C5 C6 1.378(6) .
C5 H5A 0.9500 .
C6 H6A 0.9500 .
C7 C8 1.394(6) .
C7 C12 1.401(6) .
C8 C9 1.387(6) .
C8 H8A 0.9500 .
C9 C10 1.380(8) .
C9 H9A 0.9500 .
C10 C11 1.371(8) .
C10 H10A 0.9500 .
C11 C12 1.387(6) .
C11 H11A 0.9500 .
C12 H12A 0.9500 .
C13 C18 1.385(5) .
C13 C14 1.389(5) .
C14 C15 1.392(6) .
C14 H14A 0.9500 .
C15 C16 1.383(6) .
C15 H15A 0.9500 .
C16 C17 1.372(6) .
C16 H16A 0.9500 .
C17 C18 1.395(6) .
C17 H17A 0.9500 .
C18 H18A 0.9500 .
C19 C20 1.395(5) .
C19 C24 1.393(5) .
C20 C21 1.388(6) .
C20 H20A 0.9500 .
C21 C22 1.384(7) .
C21 H21A 0.9500 .
C22 C23 1.380(6) .
C22 H22A 0.9500 .
C23 C24 1.382(6) .
C23 H23A 0.9500 .
C24 H24A 0.9500 .
C25 C30 1.391(5) .
C25 C26 1.391(6) .
C26 C27 1.386(6) .
C26 H26A 0.9500 .
C27 C28 1.376(7) .
C27 H27A 0.9500 .
C28 C29 1.379(8) .
C28 H28A 0.9500 .
C29 C30 1.394(6) .
C29 H29A 0.9500 .
C30 H30A 0.9500 .
C1S C2S 1.5030 .
C2S C3S 1.379(11) .
C2S H2SA 0.9500 .
C3S C4S 1.342(11) .
C3S H3SA 0.9500 .
C4S C5S 1.472(12) .
C4S H4SA 0.9500 .

loop_
_geom_torsion_atom_site_label_1
_geom_torsion_atom_site_label_2
_geom_torsion_atom_site_label_3
_geom_torsion_atom_site_label_4
_geom_torsion
_geom_torsion_site_symmetry_1
_geom_torsion_site_symmetry_4
Si1 Pt1 P1 C25 113.56(14) 2_548 .
Si1 Pt1 P1 C25 -65.48(14) . .
Pt1 Pt1 P1 C25 110.81(17) 2_548 .
Si1 Pt1 P1 C13 -127.83(13) 2_548 .
Si1 Pt1 P1 C13 53.14(14) . .
Pt1 Pt1 P1 C13 -130.58(16) 2_548 .
Si1 Pt1 P1 C19 -7.04(15) 2_548 .
Si1 Pt1 P1 C19 173.92(14) . .
Pt1 Pt1 P1 C19 -9.8(2) 2_548 .
P1 Pt1 Si1 C1 63.71(16) . .
Si1 Pt1 Si1 C1 -115.32(16) 2_548 .
Pt1 Pt1 Si1 C1 -115.32(16) 2_548 .
P1 Pt1 Si1 C7 -68.57(14) . .
Si1 Pt1 Si1 C7 112.40(14) 2_548 .
Pt1 Pt1 Si1 C7 112.40(14) 2_548 .
P1 Pt1 Si1 Pt1 179.03(4) . 2_548
Si1 Pt1 Si1 Pt1 0.0 2_548 2_548
C7 Si1 C1 C2 68.8(4) . .
Pt1 Si1 C1 C2 -150.2(3) 2_548 .
Pt1 Si1 C1 C2 -67.7(4) . .
C7 Si1 C1 C6 -110.5(3) . .
Pt1 Si1 C1 C6 30.5(4) 2_548 .
Pt1 Si1 C1 C6 113.0(3) . .
C6 C1 C2 C3 -0.1(6) . .
Si1 C1 C2 C3 -179.4(4) . .
C1 C2 C3 C4 -0.6(8) . .
C2 C3 C4 C5 0.8(8) . .
C3 C4 C5 C6 -0.3(8) . .
C4 C5 C6 C1 -0.4(7) . .
C2 C1 C6 C5 0.6(6) . .
Si1 C1 C6 C5 179.9(4) . .
C1 Si1 C7 C8 20.5(4) . .
Pt1 Si1 C7 C8 -121.9(3) 2_548 .
Pt1 Si1 C7 C8 158.5(3) . .
C1 Si1 C7 C12 -161.3(3) . .
Pt1 Si1 C7 C12 56.2(3) 2_548 .
Pt1 Si1 C7 C12 -23.4(4) . .
C12 C7 C8 C9 0.0(6) . .
Si1 C7 C8 C9 178.1(3) . .
C7 C8 C9 C10 0.4(7) . .
C8 C9 C10 C11 -0.2(8) . .
C9 C10 C11 C12 -0.4(8) . .
C10 C11 C12 C7 0.8(7) . .
C8 C7 C12 C11 -0.6(6) . .
Si1 C7 C12 C11 -178.8(4) . .
C25 P1 C13 C18 -15.7(4) . .
C19 P1 C13 C18 90.6(4) . .
Pt1 P1 C13 C18 -137.9(3) . .
C25 P1 C13 C14 163.5(3) . .
C19 P1 C13 C14 -90.3(3) . .
Pt1 P1 C13 C14 41.3(3) . .
C18 C13 C14 C15 -1.2(6) . .
P1 C13 C14 C15 179.6(4) . .
C13 C14 C15 C16 1.4(7) . .
C14 C15 C16 C17 -0.5(8) . .
C15 C16 C17 C18 -0.5(7) . .
C14 C13 C18 C17 0.2(6) . .
P1 C13 C18 C17 179.4(3) . .
C16 C17 C18 C13 0.6(7) . .
C25 P1 C19 C20 101.3(3) . .
C13 P1 C19 C20 -8.5(3) . .
Pt1 P1 C19 C20 -133.1(3) . .
C25 P1 C19 C24 -75.4(3) . .
C13 P1 C19 C24 174.8(3) . .
Pt1 P1 C19 C24 50.2(3) . .
C24 C19 C20 C21 -0.1(6) . .
P1 C19 C20 C21 -176.9(3) . .
C19 C20 C21 C22 0.3(6) . .
C20 C21 C22 C23 -0.3(7) . .
C21 C22 C23 C24 0.1(7) . .
C22 C23 C24 C19 0.1(7) . .
C20 C19 C24 C23 -0.1(6) . .
P1 C19 C24 C23 176.8(3) . .
C13 P1 C25 C30 -100.5(3) . .
C19 P1 C25 C30 152.5(3) . .
Pt1 P1 C25 C30 20.8(3) . .
C13 P1 C25 C26 80.8(4) . .
C19 P1 C25 C26 -26.3(4) . .
Pt1 P1 C25 C26 -158.0(3) . .
C30 C25 C26 C27 2.0(6) . .
P1 C25 C26 C27 -179.2(4) . .
C25 C26 C27 C28 0.1(7) . .
C26 C27 C28 C29 -1.7(8) . .
C27 C28 C29 C30 1.2(8) . .
C26 C25 C30 C29 -2.6(6) . .
P1 C25 C30 C29 178.7(4) . .
C28 C29 C30 C25 1.0(7) . .
C1S C2S C3S C4S 0.5(14) . .
C2S C3S C4S C5S 0.4(16) . .
